data_7113333
loop_
_publ_author_name
'Metrangolo, Pierangelo'
'Pr\"asang, Carsten'
'Resnati, Giuseppe'
'Liantonio, Rosalba'
'Whitwood, Adrian C.'
'Bruce, Duncan W.'

_publ_section_title
;
 Fluorinated liquid crystals formed by halogen bonding.
;
_journal_issue 31
_journal_name_full 'Chemical communications (Cambridge, England)'
_journal_page_first 3290
_journal_page_last 3292
_journal_paper_doi 10.1039/b605101d
_journal_year 2006
_chemical_formula_moiety 'C21 H27 N O, 0.5(C6 F12 I2)'
_chemical_formula_sum 'C24 H27 F6 I N O'
_chemical_formula_weight 586.37
_chemical_name_systematic
;
?
;
_space_group_IT_number 2
_symmetry_cell_setting triclinic
_symmetry_space_group_name_Hall '-P 1'
_symmetry_space_group_name_H-M 'P -1'
_atom_sites_solution_hydrogens geom
_atom_sites_solution_primary direct
_atom_sites_solution_secondary difmap
_audit_creation_method SHELXL-97
_cell_angle_alpha 105.8320(10)
_cell_angle_beta 97.4870(10)
_cell_angle_gamma 96.4920(10)
_cell_formula_units_Z 2
_cell_length_a 7.9751(4)
_cell_length_b 12.3703(6)
_cell_length_c 12.7345(6)
_cell_measurement_reflns_used 8772
_cell_measurement_temperature 110(2)
_cell_measurement_theta_max 30.01
_cell_measurement_theta_min 2.61
_cell_volume 1183.72(10)
_computing_cell_refinement 'Bruker SMART'
_computing_data_collection 'Bruker SMART'
_computing_data_reduction 'Bruker SAINT'
_computing_molecular_graphics 'Bruker SHELXTL'
_computing_publication_material 'Bruker SHELXTL'
_computing_structure_refinement 'SHELXL-97 (Sheldrick, 1997)'
_computing_structure_solution 'SHELXS-97 (Sheldrick, 1990)'
_diffrn_ambient_temperature 110(2)
_diffrn_measured_fraction_theta_full 0.964
_diffrn_measured_fraction_theta_max 0.964
_diffrn_measurement_device_type 'CCD area detector'
_diffrn_measurement_method 'phi and omega scans'
_diffrn_radiation_monochromator graphite
_diffrn_radiation_source 'fine-focus sealed tube'
_diffrn_radiation_type MoK\a
_diffrn_radiation_wavelength 0.71073
_diffrn_reflns_av_R_equivalents 0.0165
_diffrn_reflns_av_sigmaI/netI 0.0255
_diffrn_reflns_limit_h_max 11
_diffrn_reflns_limit_h_min -11
_diffrn_reflns_limit_k_max 17
_diffrn_reflns_limit_k_min -17
_diffrn_reflns_limit_l_max 17
_diffrn_reflns_limit_l_min -17
_diffrn_reflns_number 13476
_diffrn_reflns_theta_full 30.01
_diffrn_reflns_theta_max 30.01
_diffrn_reflns_theta_min 1.69
_exptl_absorpt_coefficient_mu 1.417
_exptl_absorpt_correction_T_max 0.870
_exptl_absorpt_correction_T_min 0.766
_exptl_absorpt_correction_type multi-scan
_exptl_absorpt_process_details 'SADABS v2.03; (Sheldrick)'
_exptl_crystal_colour yellow
_exptl_crystal_density_diffrn 1.645
_exptl_crystal_density_meas 0
_exptl_crystal_density_method 'not measured'
_exptl_crystal_description block
_exptl_crystal_F_000 586
_exptl_crystal_size_max 0.36
_exptl_crystal_size_mid 0.20
_exptl_crystal_size_min 0.10
_refine_diff_density_max 1.172
_refine_diff_density_min -0.521
_refine_diff_density_rms 0.082
_refine_ls_extinction_method none
_refine_ls_goodness_of_fit_ref 1.049
_refine_ls_hydrogen_treatment constr
_refine_ls_matrix_type full
_refine_ls_number_parameters 299
_refine_ls_number_reflns 6656
_refine_ls_number_restraints 0
_refine_ls_restrained_S_all 1.049
_refine_ls_R_factor_all 0.0259
_refine_ls_R_factor_gt 0.0236
_refine_ls_shift/su_max 0.001
_refine_ls_shift/su_mean 0.000
_refine_ls_structure_factor_coef Fsqd
_refine_ls_weighting_details 'calc w=1/[\s^2^(Fo^2^)+(0.0345P)^2^+0.2679P] where P=(Fo^2^+2Fc^2^)/3'
_refine_ls_weighting_scheme calc
_refine_ls_wR_factor_gt 0.0587
_refine_ls_wR_factor_ref 0.0598
_reflns_number_gt 6211
_reflns_number_total 6656
_reflns_threshold_expression >2sigma(I)
_cod_data_source_file b605101d.txt
_cod_data_source_block dwb0503m
_cod_depositor_comments
;
The following automatic conversions were performed:

'_symmetry_cell_setting' value 'Triclinic' changed to 'triclinic'
according to
/usr/data/users/saulius/automatic-downloads/retrospective/RSC/lib/dictionaries/cif_core.dic
dictionary named 'cif_core.dic' version 2.4.2 from 2011-04-26.

Automatic conversion script
Id: cif_fix_values 2281 2013-09-26 08:29:07Z andrius 
;
_cod_original_sg_symbol_H-M P-1
_cod_database_code 7113333

loop_
_symmetry_equiv_pos_as_xyz
'x, y, z'
'-x, -y, -z'

loop_
_atom_site_label
_atom_site_type_symbol
_atom_site_fract_x
_atom_site_fract_y
_atom_site_fract_z
_atom_site_U_iso_or_equiv
_atom_site_adp_type
_atom_site_occupancy
_atom_site_symmetry_multiplicity
_atom_site_calc_flag
_atom_site_refinement_flags
C1 C -0.1239(2) 0.64049(14) 0.46321(14) 0.0235(3) Uani 1 1 d .
H1 H -0.1853 0.5671 0.4535 0.028 Uiso 1 1 calc R
C2 C -0.0872(2) 0.66948(14) 0.37015(14) 0.0218(3) Uani 1 1 d .
H2 H -0.1230 0.6164 0.2988 0.026 Uiso 1 1 calc R
C3 C 0.00268(19) 0.77687(13) 0.38129(13) 0.0180(3) Uani 1 1 d .
C4 C 0.0525(2) 0.84979(14) 0.48952(13) 0.0199(3) Uani 1 1 d .
H4 H 0.1149 0.9236 0.5022 0.024 Uiso 1 1 calc R
C5 C 0.0100(2) 0.81356(14) 0.57745(14) 0.0215(3) Uani 1 1 d .
H5 H 0.0446 0.8643 0.6500 0.026 Uiso 1 1 calc R
C6 C 0.0402(2) 0.80521(13) 0.28187(13) 0.0193(3) Uani 1 1 d .
H6 H 0.0011 0.7474 0.2137 0.023 Uiso 1 1 calc R
C7 C 0.1232(2) 0.90294(14) 0.27535(13) 0.0199(3) Uani 1 1 d .
H7 H 0.1599 0.9629 0.3422 0.024 Uiso 1 1 calc R
C8 C 0.1613(2) 0.92412(13) 0.17277(13) 0.0184(3) Uani 1 1 d .
C9 C 0.1463(2) 0.83548(13) 0.07442(14) 0.0230(3) Uani 1 1 d .
H9 H 0.1114 0.7594 0.0741 0.028 Uiso 1 1 calc R
C10 C 0.1813(2) 0.85687(14) -0.02186(14) 0.0240(3) Uani 1 1 d .
H10 H 0.1694 0.7956 -0.0877 0.029 Uiso 1 1 calc R
C11 C 0.2339(2) 0.96783(14) -0.02322(13) 0.0199(3) Uani 1 1 d .
C12 C 0.2529(2) 1.05699(14) 0.07371(13) 0.0234(3) Uani 1 1 d .
H12 H 0.2904 1.1328 0.0742 0.028 Uiso 1 1 calc R
C13 C 0.2166(2) 1.03389(14) 0.16989(13) 0.0234(3) Uani 1 1 d .
H13 H 0.2301 1.0951 0.2359 0.028 Uiso 1 1 calc R
C14 C 0.3328(2) 1.08824(14) -0.12923(13) 0.0210(3) Uani 1 1 d .
H14A H 0.4436 1.1172 -0.0785 0.025 Uiso 1 1 calc R
H14B H 0.2531 1.1433 -0.1088 0.025 Uiso 1 1 calc R
C15 C 0.3570(2) 1.07125(14) -0.24821(13) 0.0211(3) Uani 1 1 d .
H15A H 0.2444 1.0424 -0.2969 0.025 Uiso 1 1 calc R
H15B H 0.4315 1.0125 -0.2678 0.025 Uiso 1 1 calc R
C16 C 0.4357(2) 1.17911(13) -0.27055(12) 0.0188(3) Uani 1 1 d .
H16A H 0.5518 1.2056 -0.2260 0.023 Uiso 1 1 calc R
H16B H 0.3652 1.2396 -0.2476 0.023 Uiso 1 1 calc R
C17 C 0.4469(2) 1.15821(14) -0.39302(13) 0.0204(3) Uani 1 1 d .
H17A H 0.5112 1.0943 -0.4161 0.024 Uiso 1 1 calc R
H17B H 0.3296 1.1348 -0.4364 0.024 Uiso 1 1 calc R
C18 C 0.5325(2) 1.26048(13) -0.42149(12) 0.0190(3) Uani 1 1 d .
H18A H 0.6519 1.2820 -0.3813 0.023 Uiso 1 1 calc R
H18B H 0.4713 1.3256 -0.3962 0.023 Uiso 1 1 calc R
C19 C 0.5338(2) 1.23681(14) -0.54516(13) 0.0202(3) Uani 1 1 d .
H19A H 0.5890 1.1688 -0.5708 0.024 Uiso 1 1 calc R
H19B H 0.4141 1.2189 -0.5846 0.024 Uiso 1 1 calc R
C20 C 0.6264(2) 1.33465(14) -0.57655(14) 0.0227(3) Uani 1 1 d .
H20A H 0.7428 1.3578 -0.5320 0.027 Uiso 1 1 calc R
H20B H 0.5643 1.4005 -0.5584 0.027 Uiso 1 1 calc R
C21 C 0.6403(2) 1.30355(17) -0.69894(15) 0.0286(4) Uani 1 1 d .
H21A H 0.7024 1.2387 -0.7173 0.043 Uiso 1 1 calc R
H21B H 0.7022 1.3687 -0.7149 0.043 Uiso 1 1 calc R
H21C H 0.5253 1.2832 -0.7435 0.043 Uiso 1 1 calc R
N1 N -0.07739(18) 0.71057(12) 0.56596(12) 0.0220(3) Uani 1 1 d .
O1 O 0.26324(16) 0.97859(10) -0.12303(9) 0.0238(2) Uani 1 1 d .
C22 C -0.1922(2) 0.53593(14) 0.85741(13) 0.0208(3) Uani 1 1 d .
C23 C -0.3692(2) 0.54747(12) 0.89114(12) 0.0187(3) Uani 1 1 d .
C24 C -0.4059(2) 0.50163(13) 0.98938(12) 0.0189(3) Uani 1 1 d .
F1 F -0.17997(15) 0.42412(9) 0.82134(9) 0.0301(2) Uani 1 1 d .
F2 F -0.07081(14) 0.58231(10) 0.94813(9) 0.0316(2) Uani 1 1 d .
F3 F -0.48822(13) 0.49294(9) 0.80174(8) 0.0245(2) Uani 1 1 d .
F4 F -0.38452(14) 0.65848(8) 0.92061(9) 0.0271(2) Uani 1 1 d .
F5 F -0.36716(15) 0.39615(9) 0.97158(9) 0.0288(2) Uani 1 1 d .
F6 F -0.30209(14) 0.56991(10) 1.08105(8) 0.0304(2) Uani 1 1 d .
I1 I -0.147109(12) 0.616125(8) 0.730258(8) 0.02012(4) Uani 1 1 d .

loop_
_atom_site_aniso_label
_atom_site_aniso_U_11
_atom_site_aniso_U_22
_atom_site_aniso_U_33
_atom_site_aniso_U_23
_atom_site_aniso_U_13
_atom_site_aniso_U_12
C1 0.0228(7) 0.0231(7) 0.0268(8) 0.0124(6) 0.0055(6) -0.0012(6)
C2 0.0232(7) 0.0209(7) 0.0213(7) 0.0076(6) 0.0032(6) 0.0009(6)
C3 0.0168(6) 0.0200(7) 0.0205(7) 0.0101(6) 0.0047(5) 0.0050(5)
C4 0.0210(7) 0.0195(7) 0.0212(7) 0.0088(6) 0.0048(6) 0.0034(6)
C5 0.0229(7) 0.0234(7) 0.0209(7) 0.0092(6) 0.0064(6) 0.0046(6)
C6 0.0214(7) 0.0208(7) 0.0173(7) 0.0079(6) 0.0035(6) 0.0038(6)
C7 0.0228(7) 0.0207(7) 0.0183(7) 0.0077(6) 0.0051(6) 0.0050(6)
C8 0.0198(7) 0.0200(7) 0.0171(7) 0.0080(5) 0.0040(5) 0.0026(5)
C9 0.0311(8) 0.0164(7) 0.0216(7) 0.0060(6) 0.0065(6) 0.0000(6)
C10 0.0330(9) 0.0181(7) 0.0191(7) 0.0033(6) 0.0064(6) -0.0001(6)
C11 0.0227(7) 0.0219(7) 0.0170(7) 0.0088(6) 0.0044(6) 0.0021(6)
C12 0.0339(9) 0.0173(7) 0.0190(7) 0.0067(6) 0.0060(6) -0.0009(6)
C13 0.0327(9) 0.0185(7) 0.0182(7) 0.0046(6) 0.0060(6) 0.0005(6)
C14 0.0270(8) 0.0198(7) 0.0177(7) 0.0083(6) 0.0048(6) 0.0009(6)
C15 0.0261(8) 0.0203(7) 0.0185(7) 0.0071(6) 0.0070(6) 0.0028(6)
C16 0.0211(7) 0.0190(7) 0.0167(7) 0.0061(5) 0.0042(5) 0.0018(6)
C17 0.0239(7) 0.0209(7) 0.0164(7) 0.0050(6) 0.0058(6) 0.0018(6)
C18 0.0192(7) 0.0210(7) 0.0166(7) 0.0057(5) 0.0035(5) 0.0011(6)
C19 0.0211(7) 0.0230(7) 0.0163(7) 0.0057(6) 0.0042(6) 0.0011(6)
C20 0.0249(8) 0.0246(8) 0.0218(7) 0.0110(6) 0.0066(6) 0.0034(6)
C21 0.0297(9) 0.0387(10) 0.0244(8) 0.0177(7) 0.0086(7) 0.0081(7)
N1 0.0202(6) 0.0266(7) 0.0228(7) 0.0121(5) 0.0062(5) 0.0033(5)
O1 0.0354(7) 0.0197(5) 0.0168(5) 0.0065(4) 0.0080(5) -0.0012(5)
C22 0.0252(8) 0.0200(7) 0.0192(7) 0.0089(6) 0.0043(6) 0.0028(6)
C23 0.0263(7) 0.0150(6) 0.0154(6) 0.0058(5) 0.0042(6) 0.0016(6)
C24 0.0257(8) 0.0169(7) 0.0145(6) 0.0063(5) 0.0031(6) 0.0013(6)
F1 0.0406(6) 0.0222(5) 0.0368(6) 0.0147(4) 0.0194(5) 0.0126(4)
F2 0.0270(5) 0.0428(6) 0.0249(5) 0.0163(5) -0.0024(4) -0.0034(5)
F3 0.0260(5) 0.0328(5) 0.0141(4) 0.0089(4) 0.0010(4) -0.0008(4)
F4 0.0430(6) 0.0161(4) 0.0281(5) 0.0098(4) 0.0165(4) 0.0083(4)
F5 0.0394(6) 0.0238(5) 0.0343(6) 0.0188(4) 0.0161(5) 0.0130(4)
F6 0.0297(5) 0.0417(6) 0.0140(4) 0.0062(4) -0.0001(4) -0.0091(5)
I1 0.02261(6) 0.02132(6) 0.01920(6) 0.00956(4) 0.00659(4) 0.00218(4)

loop_
_atom_type_symbol
_atom_type_description
_atom_type_scat_dispersion_real
_atom_type_scat_dispersion_imag
_atom_type_scat_source
C C 0.0033 0.0016 'International Tables Vol C Tables 4.2.6.8 and 6.1.1.4'
H H 0.0000 0.0000 'International Tables Vol C Tables 4.2.6.8 and 6.1.1.4'
N N 0.0061 0.0033 'International Tables Vol C Tables 4.2.6.8 and 6.1.1.4'
O O 0.0106 0.0060 'International Tables Vol C Tables 4.2.6.8 and 6.1.1.4'
F F 0.0171 0.0103 'International Tables Vol C Tables 4.2.6.8 and 6.1.1.4'
I I -0.4742 1.8119 'International Tables Vol C Tables 4.2.6.8 and 6.1.1.4'

loop_
_geom_angle_atom_site_label_1
_geom_angle_atom_site_label_2
_geom_angle_atom_site_label_3
_geom_angle
_geom_angle_site_symmetry_3
N1 C1 C2 123.29(15) .
N1 C1 H1 118.4 .
C2 C1 H1 118.4 .
C1 C2 C3 119.94(15) .
C1 C2 H2 120.0 .
C3 C2 H2 120.0 .
C2 C3 C4 116.51(14) .
C2 C3 C6 118.86(14) .
C4 C3 C6 124.63(14) .
C5 C4 C3 119.52(15) .
C5 C4 H4 120.2 .
C3 C4 H4 120.2 .
N1 C5 C4 123.59(15) .
N1 C5 H5 118.2 .
C4 C5 H5 118.2 .
C7 C6 C3 127.76(15) .
C7 C6 H6 116.1 .
C3 C6 H6 116.1 .
C6 C7 C8 124.79(15) .
C6 C7 H7 117.6 .
C8 C7 H7 117.6 .
C13 C8 C9 117.41(14) .
C13 C8 C7 120.77(14) .
C9 C8 C7 121.81(14) .
C10 C9 C8 121.15(15) .
C10 C9 H9 119.4 .
C8 C9 H9 119.4 .
C9 C10 C11 120.42(15) .
C9 C10 H10 119.8 .
C11 C10 H10 119.8 .
O1 C11 C12 125.29(14) .
O1 C11 C10 115.17(14) .
C12 C11 C10 119.54(14) .
C13 C12 C11 119.24(15) .
C13 C12 H12 120.4 .
C11 C12 H12 120.4 .
C12 C13 C8 122.21(15) .
C12 C13 H13 118.9 .
C8 C13 H13 118.9 .
O1 C14 C15 105.86(12) .
O1 C14 H14A 110.6 .
C15 C14 H14A 110.6 .
O1 C14 H14B 110.6 .
C15 C14 H14B 110.6 .
H14A C14 H14B 108.7 .
C14 C15 C16 113.64(13) .
C14 C15 H15A 108.8 .
C16 C15 H15A 108.8 .
C14 C15 H15B 108.8 .
C16 C15 H15B 108.8 .
H15A C15 H15B 107.7 .
C15 C16 C17 111.14(13) .
C15 C16 H16A 109.4 .
C17 C16 H16A 109.4 .
C15 C16 H16B 109.4 .
C17 C16 H16B 109.4 .
H16A C16 H16B 108.0 .
C18 C17 C16 114.47(13) .
C18 C17 H17A 108.6 .
C16 C17 H17A 108.6 .
C18 C17 H17B 108.6 .
C16 C17 H17B 108.6 .
H17A C17 H17B 107.6 .
C17 C18 C19 112.41(13) .
C17 C18 H18A 109.1 .
C19 C18 H18A 109.1 .
C17 C18 H18B 109.1 .
C19 C18 H18B 109.1 .
H18A C18 H18B 107.9 .
C20 C19 C18 114.13(13) .
C20 C19 H19A 108.7 .
C18 C19 H19A 108.7 .
C20 C19 H19B 108.7 .
C18 C19 H19B 108.7 .
H19A C19 H19B 107.6 .
C19 C20 C21 112.48(14) .
C19 C20 H20A 109.1 .
C21 C20 H20A 109.1 .
C19 C20 H20B 109.1 .
C21 C20 H20B 109.1 .
H20A C20 H20B 107.8 .
C20 C21 H21A 109.5 .
C20 C21 H21B 109.5 .
H21A C21 H21B 109.5 .
C20 C21 H21C 109.5 .
H21A C21 H21C 109.5 .
H21B C21 H21C 109.5 .
C1 N1 C5 117.15(14) .
C1 N1 I1 114.79(10) .
C5 N1 I1 127.77(11) .
C11 O1 C14 118.62(12) .
F2 C22 F1 107.00(13) .
F2 C22 C23 108.72(13) .
F1 C22 C23 108.62(13) .
F2 C22 I1 109.90(10) .
F1 C22 I1 109.83(10) .
C23 C22 I1 112.61(10) .
F3 C23 F4 108.57(13) .
F3 C23 C22 107.71(12) .
F4 C23 C22 108.32(13) .
F3 C23 C24 109.06(12) .
F4 C23 C24 107.03(12) .
C22 C23 C24 115.96(13) .
F5 C24 F6 108.53(13) .
F5 C24 C23 109.45(12) .
F6 C24 C23 107.30(12) .
F5 C24 C24 108.24(15) 2_467
F6 C24 C24 108.45(15) 2_467
C23 C24 C24 114.72(16) 2_467
C22 I1 N1 177.00(5) .

loop_
_geom_bond_atom_site_label_1
_geom_bond_atom_site_label_2
_geom_bond_distance
_geom_bond_site_symmetry_2
C1 N1 1.335(2) .
C1 C2 1.385(2) .
C1 H1 0.9500 .
C2 C3 1.398(2) .
C2 H2 0.9500 .
C3 C4 1.403(2) .
C3 C6 1.460(2) .
C4 C5 1.381(2) .
C4 H4 0.9500 .
C5 N1 1.342(2) .
C5 H5 0.9500 .
C6 C7 1.340(2) .
C6 H6 0.9500 .
C7 C8 1.463(2) .
C7 H7 0.9500 .
C8 C13 1.391(2) .
C8 C9 1.402(2) .
C9 C10 1.379(2) .
C9 H9 0.9500 .
C10 C11 1.395(2) .
C10 H10 0.9500 .
C11 O1 1.3606(18) .
C11 C12 1.390(2) .
C12 C13 1.389(2) .
C12 H12 0.9500 .
C13 H13 0.9500 .
C14 O1 1.4329(19) .
C14 C15 1.513(2) .
C14 H14A 0.9900 .
C14 H14B 0.9900 .
C15 C16 1.523(2) .
C15 H15A 0.9900 .
C15 H15B 0.9900 .
C16 C17 1.526(2) .
C16 H16A 0.9900 .
C16 H16B 0.9900 .
C17 C18 1.522(2) .
C17 H17A 0.9900 .
C17 H17B 0.9900 .
C18 C19 1.523(2) .
C18 H18A 0.9900 .
C18 H18B 0.9900 .
C19 C20 1.519(2) .
C19 H19A 0.9900 .
C19 H19B 0.9900 .
C20 C21 1.522(2) .
C20 H20A 0.9900 .
C20 H20B 0.9900 .
C21 H21A 0.9800 .
C21 H21B 0.9800 .
C21 H21C 0.9800 .
N1 I1 2.7463(14) .
C22 F2 1.3499(19) .
C22 F1 1.3524(19) .
C22 C23 1.539(2) .
C22 I1 2.1640(15) .
C23 F3 1.3440(18) .
C23 F4 1.3454(17) .
C23 C24 1.555(2) .
C24 F5 1.3405(18) .
C24 F6 1.3465(18) .
C24 C24 1.558(3) 2_467

loop_
_geom_torsion_atom_site_label_1
_geom_torsion_atom_site_label_2
_geom_torsion_atom_site_label_3
_geom_torsion_atom_site_label_4
_geom_torsion
_geom_torsion_site_symmetry_4
N1 C1 C2 C3 -0.1(3) .
C1 C2 C3 C4 0.6(2) .
C1 C2 C3 C6 179.84(15) .
C2 C3 C4 C5 -0.6(2) .
C6 C3 C4 C5 -179.82(15) .
C3 C4 C5 N1 0.2(2) .
C2 C3 C6 C7 179.60(16) .
C4 C3 C6 C7 -1.2(3) .
C3 C6 C7 C8 177.84(15) .
C6 C7 C8 C13 166.99(17) .
C6 C7 C8 C9 -13.9(3) .
C13 C8 C9 C10 -1.5(3) .
C7 C8 C9 C10 179.43(16) .
C8 C9 C10 C11 0.5(3) .
C9 C10 C11 O1 -179.47(16) .
C9 C10 C11 C12 0.8(3) .
O1 C11 C12 C13 179.32(16) .
C10 C11 C12 C13 -1.0(3) .
C11 C12 C13 C8 -0.1(3) .
C9 C8 C13 C12 1.3(3) .
C7 C8 C13 C12 -179.60(16) .
O1 C14 C15 C16 -178.29(13) .
C14 C15 C16 C17 -176.59(14) .
C15 C16 C17 C18 -177.06(13) .
C16 C17 C18 C19 -177.60(13) .
C17 C18 C19 C20 -176.98(14) .
C18 C19 C20 C21 174.29(14) .
C2 C1 N1 C5 -0.4(2) .
C2 C1 N1 I1 -174.62(13) .
C4 C5 N1 C1 0.3(2) .
C4 C5 N1 I1 173.74(12) .
C12 C11 O1 C14 5.4(2) .
C10 C11 O1 C14 -174.31(15) .
C15 C14 O1 C11 177.72(14) .
F2 C22 C23 F3 -175.20(12) .
F1 C22 C23 F3 -59.10(15) .
I1 C22 C23 F3 62.77(13) .
F2 C22 C23 F4 67.55(15) .
F1 C22 C23 F4 -176.35(12) .
I1 C22 C23 F4 -54.48(14) .
F2 C22 C23 C24 -52.74(17) .
F1 C22 C23 C24 63.36(17) .
I1 C22 C23 C24 -174.77(10) .
F3 C23 C24 F5 72.02(16) .
F4 C23 C24 F5 -170.71(13) .
C22 C23 C24 F5 -49.73(17) .
F3 C23 C24 F6 -170.40(12) .
F4 C23 C24 F6 -53.13(16) .
C22 C23 C24 F6 67.85(16) .
F3 C23 C24 C24 -49.9(2) 2_467
F4 C23 C24 C24 67.42(19) 2_467
C22 C23 C24 C24 -171.60(15) 2_467
